data_7200027
loop_
_publ_author_name
'Kendrick, John'
'Gourlay, Matthew D.'
'Neumann, Marcus A.'
'Leusen, Frank J. J.'

_publ_section_title
;
 Predicting spontaneous racemate resolution using recent developments in
 crystal structure prediction
;
_journal_issue 11
_journal_name_full CrystEngComm
_journal_page_first 2391
_journal_page_last 2399
_journal_paper_doi 10.1039/b909038j
_journal_volume 11
_journal_year 2009
_space_group_IT_number 19
_symmetry_cell_setting orthorhombic
_symmetry_Int_Tables_number 19
_symmetry_space_group_name_Hall 'P 2ac 2ab'
_symmetry_space_group_name_H-M 'P 21 21 21'
_cell_angle_alpha 90.000000
_cell_angle_beta 90.000000
_cell_angle_gamma 90.000000
_cell_length_a 9.916388
_cell_length_b 12.087399
_cell_length_c 10.266912
_cell_volume 1230.626
_cod_data_source_file 24HTP_enantiopure.cif
_cod_data_source_block 24HTP_E_5
_cod_original_sg_symbol_H-M 'P 2_1 2_1 2_1'
_cod_struct_determination_method theoretical
_cod_database_code 7200027

loop_
_symmetry_equiv_pos_site_id
_symmetry_equiv_pos_as_xyz
1 x,y,z
2 -x+1/2,-y,z+1/2
3 -x,y+1/2,-z+1/2
4 x+1/2,-y+1/2,-z

loop_
_atom_site_label
_atom_site_type_symbol
_atom_site_fract_x
_atom_site_fract_y
_atom_site_fract_z
C1 C 0.477072 0.860334 0.769220
C2 C 0.476864 0.831298 0.624111
C3 C 0.622231 0.793697 0.593355
N4 N 0.664517 0.747695 0.722067
C5 C 0.572023 0.775426 0.832662
C6 C 0.653244 0.823157 0.945693
C7 C 0.498427 0.669061 0.873266
C8 C 0.715999 0.891860 0.562280
C9 C 0.623408 0.706855 0.485870
C10 C 0.639841 0.593861 0.510051
H11 H 0.659621 0.564847 0.608332
C12 C 0.632846 0.515965 0.409937
H13 H 0.649124 0.428502 0.430154
C14 C 0.605435 0.549967 0.282247
O15 O 0.595064 0.478298 0.179916
C16 C 0.586092 0.662691 0.257255
H17 H 0.561934 0.688763 0.158743
C18 C 0.596403 0.739626 0.357374
H19 H 0.579687 0.826584 0.334885
O20 O 0.784667 0.711844 0.744050
H21 H 0.516581 0.944100 0.785279
H22 H 0.375374 0.857001 0.810936
H23 H 0.406850 0.763051 0.605062
H24 H 0.446116 0.900262 0.561682
H25 H 0.718366 0.760098 0.989427
H26 H 0.716666 0.891894 0.912518
H27 H 0.584440 0.854662 1.020618
H28 H 0.435154 0.637665 0.793738
H29 H 0.571160 0.604798 0.900776
H30 H 0.433364 0.685356 0.957436
H31 H 0.821260 0.864557 0.559081
H32 H 0.688339 0.928244 0.468318
H33 H 0.706893 0.956430 0.636881
H34 H 0.637369 0.405666 0.201664
